data_2233887
loop_
_publ_author_name
'Landman, Maril\'e'
'van der Westhuizen, Belinda'
'Bezuidenhout, Daniela I.'
'Liles, David C.'

_publ_section_title
;
 {\m-5-[1,3-Bis(2,4,6-trimethylphenyl)-3<i>H</i>-imidazolium-2-yl]-2-(2-oxoethenyl-1\k<i>C</i>^1^)furan-3-yl-2\k<i>C</i>^3^}-\m-hydrido-bis(tetracarbonylrhenium)
 tetrahydrofuran 0.67-solvate
;
_journal_coeditor_code IM2354
_journal_issue 3
_journal_name_full 'Acta Crystallographica Section E'
_journal_page_first m308
_journal_page_last m309
_journal_paper_doi 10.1107/S1600536812006587
_journal_volume 68
_journal_year 2012
_chemical_formula_iupac '[Re2 (C27 H25 N2 O2) H (C O)8] , 0.67C4 H8 O'
_chemical_formula_moiety 'C35 H26 N2 O10 Re2, 0.666(C4 H8 O)'
_chemical_formula_sum 'C37.66 H31.33 N2 O10.67 Re2'
_chemical_formula_weight 1054.99
_chemical_name_systematic
;
{\m-5-[1,3-Bis(2,4,6-trimethylphenyl)-3<i>H</i>-imidazolium-2-yl]-
2-(2-oxoethenyl-1\k<i>C</i>^1^)furan-3-yl-2\k<i>C</i>^3^}-\m-hydrido-
bis(tetracarbonylrhenium) tetrahydrofuran 0.67-solvate
;
_space_group_IT_number 2
_symmetry_cell_setting triclinic
_symmetry_space_group_name_Hall '-P 1'
_symmetry_space_group_name_H-M 'P -1'
_atom_sites_solution_hydrogens geom
_atom_sites_solution_primary direct
_atom_sites_solution_secondary difmap
_audit_creation_method SHELXL97
_cell_angle_alpha 60.7600(10)
_cell_angle_beta 77.6800(10)
_cell_angle_gamma 89.5640(10)
_cell_formula_units_Z 2
_cell_length_a 12.7058(7)
_cell_length_b 13.8293(8)
_cell_length_c 13.9679(8)
_cell_measurement_reflns_used 7068
_cell_measurement_temperature 293(2)
_cell_measurement_theta_max 26.421
_cell_measurement_theta_min 2.656
_cell_volume 2078.8(2)
_computing_cell_refinement 'SAINT (Bruker, 2001)'
_computing_data_collection 'SMART (Bruker, 2001)'
_computing_data_reduction 'SAINT (Bruker, 2001)'
_computing_molecular_graphics
;
ORTEP-3 for Windows (Farrugia, 1997), POV-Ray (Cason, 2004) and
Mercury
(Macrae <i>et al.</i>, 2008)
;
_computing_publication_material
;
SHELXL97 (Sheldrick, 2008) and PLATON (Spek, 2009)
;
_computing_structure_refinement
;
SHELXTL and SHELXL97 (Sheldrick, 2008)
;
_computing_structure_solution 'SHELXTL (Sheldrick, 2008)'
_diffrn_ambient_temperature 293(2)
_diffrn_detector_area_resol_mean 8.3
_diffrn_measured_fraction_theta_full 0.991
_diffrn_measured_fraction_theta_max 0.908
_diffrn_measurement_device_type 'Siemens P4 with SMART 1000 CCD detector'
_diffrn_measurement_method '\f and \w scans'
_diffrn_radiation_monochromator graphite
_diffrn_radiation_source 'fine-focus sealed tube'
_diffrn_radiation_type MoK\a
_diffrn_radiation_wavelength 0.71073
_diffrn_reflns_av_R_equivalents 0.0248
_diffrn_reflns_av_sigmaI/netI 0.0396
_diffrn_reflns_limit_h_max 10
_diffrn_reflns_limit_h_min -15
_diffrn_reflns_limit_k_max 16
_diffrn_reflns_limit_k_min -14
_diffrn_reflns_limit_l_max 15
_diffrn_reflns_limit_l_min -16
_diffrn_reflns_number 11527
_diffrn_reflns_theta_full 25.24
_diffrn_reflns_theta_max 26.48
_diffrn_reflns_theta_min 2.08
_exptl_absorpt_coefficient_mu 5.872
_exptl_absorpt_correction_T_max 0.703
_exptl_absorpt_correction_T_min 0.366
_exptl_absorpt_correction_type multi-scan
_exptl_absorpt_process_details '(SADABS; Bruker, 2001)'
_exptl_crystal_colour orange
_exptl_crystal_density_diffrn 1.685
_exptl_crystal_density_method 'not measured'
_exptl_crystal_description plate
_exptl_crystal_F_000 1013
_exptl_crystal_size_max 0.27
_exptl_crystal_size_mid 0.18
_exptl_crystal_size_min 0.06
_refine_diff_density_max 2.097
_refine_diff_density_min -0.832
_refine_ls_extinction_method none
_refine_ls_goodness_of_fit_ref 1.155
_refine_ls_hydrogen_treatment constr
_refine_ls_matrix_type full
_refine_ls_number_parameters 456
_refine_ls_number_reflns 7743
_refine_ls_number_restraints 0
_refine_ls_restrained_S_all 1.155
_refine_ls_R_factor_all 0.0523
_refine_ls_R_factor_gt 0.0418
_refine_ls_shift/su_max 0.002
_refine_ls_shift/su_mean 0.000
_refine_ls_structure_factor_coef Fsqd
_refine_ls_weighting_details 'calc w = 1/[\s^2^(Fo^2^)+(0.0800P)^2^+2.0563P] where P=(Fo^2^+2Fc^2^)/3'
_refine_ls_weighting_scheme calc
_refine_ls_wR_factor_gt 0.1239
_refine_ls_wR_factor_ref 0.1368
_reflns_number_gt 6404
_reflns_number_total 7743
_reflns_threshold_expression I>2\s(I)
_cod_data_source_file im2354.cif
_cod_data_source_block I
_cod_database_code 2233887
_cod_database_fobs_code 2233887

loop_
_symmetry_equiv_pos_as_xyz
'x, y, z'
'-x, -y, -z'

loop_
_atom_site_type_symbol
_atom_site_label
_atom_site_fract_x
_atom_site_fract_y
_atom_site_fract_z
_atom_site_U_iso_or_equiv
_atom_site_adp_type
_atom_site_calc_flag
_atom_site_refinement_flags
_atom_site_occupancy
_atom_site_symmetry_multiplicity
Re Re1 0.75162(2) 1.01206(2) 0.10173(2) 0.04870(12) Uani d . 1 1
Re Re2 0.74307(2) 0.78055(2) 0.06999(2) 0.05348(12) Uani d . 1 1
H H1 0.7648 0.8944 0.0764 0.080 Uiso d . 1 1
C C1 0.7453(7) 1.1333(7) 0.1313(7) 0.071(2) Uani d . 1 1
O O1 0.7459(7) 1.2100(7) 0.1450(7) 0.105(2) Uani d . 1 1
C C2 0.8343(6) 0.9350(7) 0.2195(7) 0.0610(18) Uani d . 1 1
O O2 0.8773(7) 0.8918(7) 0.2893(7) 0.100(2) Uani d . 1 1
C C3 0.8808(6) 1.0869(7) -0.0174(7) 0.0629(19) Uani d . 1 1
O O3 0.9567(6) 1.1295(7) -0.0894(6) 0.095(2) Uani d . 1 1
C C4 0.6540(7) 1.0767(7) -0.0043(7) 0.067(2) Uani d . 1 1
O O4 0.5986(6) 1.1107(7) -0.0618(7) 0.101(2) Uani d . 1 1
C C5 0.7160(8) 0.6440(8) 0.0693(8) 0.075(2) Uani d . 1 1
O O5 0.7008(7) 0.5623(6) 0.0714(7) 0.107(3) Uani d . 1 1
C C6 0.8170(8) 0.7038(7) 0.1952(7) 0.068(2) Uani d . 1 1
O O6 0.8582(7) 0.6603(7) 0.2671(7) 0.104(2) Uani d . 1 1
C C7 0.8785(7) 0.8279(8) -0.0455(8) 0.073(2) Uani d . 1 1
O O7 0.9577(6) 0.8573(8) -0.1145(7) 0.109(3) Uani d . 1 1
C C8 0.6567(8) 0.8596(8) -0.0450(8) 0.075(2) Uani d . 1 1
O O8 0.6070(8) 0.9024(8) -0.1087(7) 0.113(3) Uani d . 1 1
C C9 0.6010(5) 0.9122(6) 0.2305(6) 0.0502(15) Uani d . 1 1
C C10 0.5530(5) 0.8113(5) 0.2430(5) 0.0501(15) Uani d . 1 1
C C11 0.5923(6) 0.7459(6) 0.1963(6) 0.0529(16) Uani d . 1 1
C C12 0.5051(6) 0.6574(6) 0.2443(6) 0.0585(17) Uani d . 1 1
H H12 0.5050 0.5982 0.2303 0.070 Uiso calc R 1 1
C C13 0.4233(5) 0.6738(6) 0.3127(6) 0.0516(15) Uani d . 1 1
O O14 0.4522(4) 0.7695(4) 0.3141(4) 0.0531(11) Uani d . 1 1
N N1 0.2703(5) 0.5301(6) 0.3776(6) 0.0661(17) Uani d . 1 1
N N2 0.2422(5) 0.6485(6) 0.4372(6) 0.0646(16) Uani d . 1 1
C C15 0.3163(6) 0.6195(6) 0.3746(6) 0.0556(16) Uani d . 1 1
C C16 0.1654(7) 0.5030(8) 0.4448(9) 0.086(3) Uani d . 1 1
H H16 0.1162 0.4443 0.4616 0.104 Uiso calc R 1 1
C C17 0.1478(7) 0.5758(8) 0.4809(9) 0.084(3) Uani d . 1 1
H H17 0.0840 0.5778 0.5270 0.101 Uiso calc R 1 1
C C18 0.5526(6) 0.9585(8) 0.2842(8) 0.067(2) Uani d . 1 1
O O18 0.5148(6) 1.0090(6) 0.3294(7) 0.105(2) Uani d . 1 1
C C20 0.3203(6) 0.4712(6) 0.3226(7) 0.0592(17) Uani d . 1 1
C C21 0.3690(7) 0.3778(7) 0.3837(7) 0.068(2) Uani d . 1 1
C C22 0.4181(8) 0.3233(7) 0.3273(9) 0.088(3) Uani d . 1 1
H H22 0.4515 0.2602 0.3659 0.106 Uiso calc R 1 1
C C23 0.4185(9) 0.3602(9) 0.2152(10) 0.091(3) Uani d . 1 1
C C24 0.3701(9) 0.4516(8) 0.1600(9) 0.091(3) Uani d . 1 1
H H24 0.3705 0.4767 0.0848 0.109 Uiso calc R 1 1
C C25 0.3205(8) 0.5084(7) 0.2099(8) 0.077(2) Uani d . 1 1
C C26 0.3714(10) 0.3376(10) 0.5035(8) 0.106(4) Uani d . 1 1
H H26A 0.4163 0.2780 0.5277 0.159 Uiso calc R 1 1
H H26B 0.2992 0.3112 0.5505 0.159 Uiso calc R 1 1
H H26C 0.4004 0.3978 0.5095 0.159 Uiso calc R 1 1
C C27 0.4768(15) 0.2985(13) 0.1582(14) 0.153(6) Uani d . 1 1
H H27A 0.4400 0.3016 0.1036 0.230 Uiso calc R 1 1
H H27B 0.4771 0.2220 0.2141 0.230 Uiso calc R 1 1
H H27C 0.5501 0.3328 0.1210 0.230 Uiso calc R 1 1
C C28 0.2608(11) 0.6106(8) 0.1472(10) 0.112(4) Uani d . 1 1
H H28A 0.2673 0.6256 0.0713 0.169 Uiso calc R 1 1
H H28B 0.2926 0.6743 0.1455 0.169 Uiso calc R 1 1
H H28C 0.1856 0.5951 0.1860 0.169 Uiso calc R 1 1
C C29 0.2527(6) 0.7402(7) 0.4599(7) 0.0638(19) Uani d . 1 1
C C30 0.2917(7) 0.7179(8) 0.5537(7) 0.072(2) Uani d . 1 1
C C31 0.3037(8) 0.8072(9) 0.5709(8) 0.084(3) Uani d . 1 1
H H31 0.3320 0.7960 0.6313 0.100 Uiso calc R 1 1
C C32 0.2764(9) 0.9113(10) 0.5041(10) 0.091(3) Uani d . 1 1
C C33 0.2344(8) 0.9257(8) 0.4147(8) 0.085(3) Uani d . 1 1
H H33 0.2141 0.9953 0.3692 0.102 Uiso calc R 1 1
C C34 0.2210(7) 0.8417(8) 0.3895(7) 0.072(2) Uani d . 1 1
C C35 0.3235(9) 0.6052(8) 0.6298(9) 0.099(3) Uani d . 1 1
H H35A 0.2615 0.5502 0.6632 0.148 Uiso calc R 1 1
H H35B 0.3495 0.6078 0.6883 0.148 Uiso calc R 1 1
H H35C 0.3797 0.5859 0.5862 0.148 Uiso calc R 1 1
C C36 0.2952(12) 1.0079(10) 0.5234(12) 0.127(5) Uani d . 1 1
H H36A 0.3062 1.0767 0.4530 0.191 Uiso calc R 1 1
H H36B 0.3582 0.9997 0.5532 0.191 Uiso calc R 1 1
H H36C 0.2332 1.0084 0.5761 0.191 Uiso calc R 1 1
C C37 0.1771(9) 0.8593(9) 0.2922(8) 0.095(3) Uani d . 1 1
H H37A 0.2336 0.8561 0.2362 0.142 Uiso calc R 1 1
H H37B 0.1507 0.9309 0.2599 0.142 Uiso calc R 1 1
H H37C 0.1189 0.8021 0.3179 0.142 Uiso calc R 1 1
O O40 -0.0474(14) 0.6479(15) 0.6302(16) 0.198(6) Uiso d PG 0.666(13) 1
C C41 -0.0517(17) 0.7624(15) 0.5829(14) 0.198(6) Uiso d PG 0.666(13) 1
H H41A -0.1062 0.7858 0.5391 0.237 Uiso calc PR 0.666(13) 1
H H41B 0.0179 0.8029 0.5338 0.237 Uiso calc PR 0.666(13) 1
C C42 -0.0803(17) 0.7828(14) 0.679(2) 0.198(6) Uiso d PG 0.666(13) 1
H H42A -0.0493 0.8563 0.6585 0.237 Uiso calc PR 0.666(13) 1
H H42B -0.1584 0.7766 0.7058 0.237 Uiso calc PR 0.666(13) 1
C C43 -0.0338(19) 0.6956(19) 0.7661(15) 0.198(6) Uiso d PG 0.666(13) 1
H H43A -0.0846 0.6624 0.8395 0.237 Uiso calc PR 0.666(13) 1
H H43B 0.0325 0.7257 0.7708 0.237 Uiso calc PR 0.666(13) 1
C C44 -0.0114(17) 0.6130(13) 0.7289(16) 0.198(6) Uiso d PG 0.666(13) 1
H H44A 0.0658 0.6069 0.7143 0.237 Uiso calc PR 0.666(13) 1
H H44B -0.0487 0.5405 0.7874 0.237 Uiso calc PR 0.666(13) 1

loop_
_atom_site_aniso_label
_atom_site_aniso_U_11
_atom_site_aniso_U_22
_atom_site_aniso_U_33
_atom_site_aniso_U_12
_atom_site_aniso_U_13
_atom_site_aniso_U_23
Re1 0.04431(17) 0.05048(18) 0.04742(18) -0.00269(12) -0.00936(12) -0.02200(14)
Re2 0.05102(19) 0.0588(2) 0.05106(19) -0.00255(13) -0.00578(13) -0.03011(15)
C1 0.076(5) 0.063(5) 0.068(5) 0.005(4) -0.004(4) -0.032(4)
O1 0.131(7) 0.094(5) 0.108(6) 0.025(5) -0.023(5) -0.067(5)
C2 0.047(4) 0.073(5) 0.061(5) 0.004(4) -0.015(4) -0.032(4)
O2 0.095(5) 0.131(6) 0.087(5) 0.041(5) -0.050(4) -0.054(5)
C3 0.054(4) 0.074(5) 0.057(4) -0.010(4) -0.008(4) -0.031(4)
O3 0.076(4) 0.117(6) 0.070(4) -0.025(4) 0.003(3) -0.037(4)
C4 0.058(5) 0.067(5) 0.059(5) -0.001(4) -0.018(4) -0.018(4)
O4 0.085(5) 0.110(6) 0.096(5) 0.026(4) -0.049(4) -0.033(4)
C5 0.077(6) 0.077(6) 0.071(5) -0.002(4) -0.011(4) -0.041(5)
O5 0.146(7) 0.069(4) 0.120(6) -0.007(4) -0.041(5) -0.054(4)
C6 0.074(5) 0.058(5) 0.056(5) -0.004(4) -0.012(4) -0.017(4)
O6 0.109(6) 0.094(5) 0.082(5) 0.007(4) -0.039(5) -0.017(4)
C7 0.068(5) 0.087(6) 0.068(5) -0.009(4) 0.000(4) -0.048(5)
O7 0.082(5) 0.148(7) 0.099(5) -0.013(5) 0.017(4) -0.078(5)
C8 0.088(6) 0.078(6) 0.068(5) 0.001(5) -0.022(5) -0.041(5)
O8 0.141(8) 0.123(7) 0.094(5) 0.033(6) -0.068(6) -0.053(5)
C9 0.047(4) 0.053(4) 0.052(4) -0.001(3) -0.009(3) -0.028(3)
C10 0.049(4) 0.049(4) 0.045(3) -0.002(3) -0.011(3) -0.018(3)
C11 0.047(4) 0.056(4) 0.053(4) -0.003(3) -0.015(3) -0.025(3)
C12 0.058(4) 0.057(4) 0.059(4) -0.001(3) -0.015(3) -0.027(4)
C13 0.041(3) 0.055(4) 0.053(4) -0.006(3) -0.007(3) -0.024(3)
O14 0.043(2) 0.057(3) 0.051(3) -0.006(2) -0.004(2) -0.024(2)
N1 0.051(4) 0.067(4) 0.071(4) -0.008(3) -0.010(3) -0.029(3)
N2 0.043(3) 0.075(4) 0.070(4) -0.012(3) -0.003(3) -0.036(4)
C15 0.052(4) 0.055(4) 0.055(4) -0.004(3) -0.015(3) -0.024(3)
C16 0.051(5) 0.087(6) 0.108(7) -0.025(4) -0.005(5) -0.044(6)
C17 0.055(5) 0.091(6) 0.101(7) -0.011(4) -0.003(5) -0.050(6)
C18 0.052(4) 0.082(5) 0.075(5) -0.008(4) -0.001(4) -0.050(5)
O18 0.098(5) 0.113(5) 0.126(6) -0.002(4) 0.002(4) -0.087(5)
C20 0.056(4) 0.053(4) 0.063(4) -0.009(3) -0.015(3) -0.024(4)
C21 0.065(5) 0.062(5) 0.072(5) -0.005(4) -0.023(4) -0.026(4)
C22 0.092(7) 0.058(5) 0.109(8) 0.011(5) -0.039(6) -0.031(5)
C23 0.102(8) 0.083(6) 0.101(8) 0.009(6) -0.025(6) -0.056(6)
C24 0.132(9) 0.080(6) 0.080(6) -0.005(6) -0.040(6) -0.048(5)
C25 0.087(6) 0.061(5) 0.083(6) -0.007(4) -0.039(5) -0.029(4)
C26 0.110(9) 0.110(8) 0.066(6) 0.017(7) -0.028(6) -0.016(6)
C27 0.204(17) 0.129(11) 0.168(14) 0.023(11) -0.031(12) -0.110(11)
C28 0.158(11) 0.069(6) 0.110(9) 0.021(6) -0.087(9) -0.022(6)
C29 0.053(4) 0.067(5) 0.070(5) -0.003(3) -0.005(4) -0.036(4)
C30 0.061(5) 0.086(6) 0.060(5) 0.001(4) -0.016(4) -0.029(4)
C31 0.081(6) 0.111(8) 0.069(5) 0.003(5) -0.017(5) -0.054(6)
C32 0.091(7) 0.105(8) 0.097(7) 0.013(6) -0.018(6) -0.067(7)
C33 0.088(6) 0.083(6) 0.079(6) 0.018(5) -0.018(5) -0.038(5)
C34 0.067(5) 0.081(6) 0.064(5) 0.012(4) -0.012(4) -0.036(5)
C35 0.103(8) 0.089(7) 0.091(7) -0.004(6) -0.039(6) -0.029(6)
C36 0.170(13) 0.113(9) 0.143(12) 0.027(9) -0.045(10) -0.094(9)
C37 0.110(8) 0.098(7) 0.079(6) 0.029(6) -0.039(6) -0.040(6)

loop_
_atom_type_symbol
_atom_type_description
_atom_type_scat_dispersion_real
_atom_type_scat_dispersion_imag
_atom_type_scat_source
C C 0.0033 0.0016 'International Tables Vol C Tables 4.2.6.8 and 6.1.1.4'
H H 0.0000 0.0000 'International Tables Vol C Tables 4.2.6.8 and 6.1.1.4'
N N 0.0061 0.0033 'International Tables Vol C Tables 4.2.6.8 and 6.1.1.4'
O O 0.0106 0.0060 'International Tables Vol C Tables 4.2.6.8 and 6.1.1.4'
Re Re -1.0185 7.2310 'International Tables Vol C Tables 4.2.6.8 and 6.1.1.4'

loop_
_geom_angle_atom_site_label_1
_geom_angle_atom_site_label_2
_geom_angle_atom_site_label_3
_geom_angle
C1 Re1 C3 90.7(4)
C1 Re1 C2 89.7(4)
C3 Re1 C2 93.3(3)
C1 Re1 C4 92.2(4)
C3 Re1 C4 93.0(3)
C2 Re1 C4 173.4(3)
C1 Re1 C9 96.0(3)
C3 Re1 C9 173.0(3)
C2 Re1 C9 88.6(3)
C4 Re1 C9 85.0(3)
C1 Re1 H1 177.0
C3 Re1 H1 88.0
C2 Re1 H1 87.0
C4 Re1 H1 91.0
C9 Re1 H1 85.0
C5 Re2 C7 93.7(4)
C5 Re2 C6 91.3(4)
C7 Re2 C6 92.9(4)
C5 Re2 C8 90.9(4)
C7 Re2 C8 92.4(4)
C6 Re2 C8 174.2(4)
C5 Re2 C11 92.4(3)
C7 Re2 C11 173.8(3)
C6 Re2 C11 88.4(3)
C8 Re2 C11 86.1(3)
C5 Re2 H1 178.0
C7 Re2 H1 88.0
C6 Re2 H1 87.0
C8 Re2 H1 91.0
C11 Re2 H1 86.0
O1 C1 Re1 176.7(8)
O2 C2 Re1 176.9(8)
O3 C3 Re1 178.0(8)
O4 C4 Re1 178.7(9)
O5 C5 Re2 178.3(9)
O6 C6 Re2 179.3(10)
O7 C7 Re2 178.9(11)
O8 C8 Re2 178.8(10)
C18 C9 C10 121.6(7)
C18 C9 Re1 114.0(6)
C10 C9 Re1 123.8(5)
O14 C10 C11 112.6(6)
O14 C10 C9 116.3(6)
C11 C10 C9 131.1(6)
C10 C11 C12 102.7(6)
C10 C11 Re2 127.3(5)
C12 C11 Re2 129.7(5)
C13 C12 C11 109.4(7)
C13 C12 H12 125.3
C11 C12 H12 125.3
C12 C13 O14 109.3(6)
C12 C13 C15 134.2(7)
O14 C13 C15 116.4(6)
C10 O14 C13 106.0(5)
C15 N1 C16 108.4(7)
C15 N1 C20 126.5(7)
C16 N1 C20 125.1(7)
C15 N2 C17 109.1(7)
C15 N2 C29 128.3(6)
C17 N2 C29 122.6(7)
N2 C15 N1 107.3(6)
N2 C15 C13 127.2(7)
N1 C15 C13 125.5(7)
C17 C16 N1 107.9(8)
C17 C16 H16 126.1
N1 C16 H16 126.1
C16 C17 N2 107.3(8)
C16 C17 H17 126.4
N2 C17 H17 126.4
O18 C18 C9 174.3(9)
C21 C20 C25 121.2(8)
C21 C20 N1 118.3(7)
C25 C20 N1 120.4(7)
C20 C21 C22 116.8(8)
C20 C21 C26 122.2(9)
C22 C21 C26 121.0(9)
C23 C22 C21 122.0(9)
C23 C22 H22 119.0
C21 C22 H22 119.0
C24 C23 C22 118.5(9)
C24 C23 C27 122.5(11)
C22 C23 C27 119.0(11)
C23 C24 C25 122.5(9)
C23 C24 H24 118.7
C25 C24 H24 118.7
C24 C25 C20 118.9(8)
C24 C25 C28 122.1(9)
C20 C25 C28 119.0(9)
C21 C26 H26A 109.5
C21 C26 H26B 109.5
H26A C26 H26B 109.5
C21 C26 H26C 109.5
H26A C26 H26C 109.5
H26B C26 H26C 109.5
C23 C27 H27A 109.5
C23 C27 H27B 109.5
H27A C27 H27B 109.5
C23 C27 H27C 109.5
H27A C27 H27C 109.5
H27B C27 H27C 109.5
C25 C28 H28A 109.5
C25 C28 H28B 109.5
H28A C28 H28B 109.5
C25 C28 H28C 109.5
H28A C28 H28C 109.5
H28B C28 H28C 109.5
C34 C29 C30 124.2(8)
C34 C29 N2 118.5(8)
C30 C29 N2 117.2(8)
C31 C30 C29 115.7(8)
C31 C30 C35 121.6(8)
C29 C30 C35 122.6(9)
C32 C31 C30 123.8(9)
C32 C31 H31 118.1
C30 C31 H31 118.1
C33 C32 C31 116.9(9)
C33 C32 C36 121.1(11)
C31 C32 C36 121.9(10)
C32 C33 C34 123.5(9)
C32 C33 H33 118.2
C34 C33 H33 118.2
C29 C34 C33 115.7(8)
C29 C34 C37 121.6(9)
C33 C34 C37 122.7(9)
C30 C35 H35A 109.5
C30 C35 H35B 109.5
H35A C35 H35B 109.5
C30 C35 H35C 109.5
H35A C35 H35C 109.5
H35B C35 H35C 109.5
C32 C36 H36A 109.5
C32 C36 H36B 109.5
H36A C36 H36B 109.5
C32 C36 H36C 109.5
H36A C36 H36C 109.5
H36B C36 H36C 109.5
C34 C37 H37A 109.5
C34 C37 H37B 109.5
H37A C37 H37B 109.5
C34 C37 H37C 109.5
H37A C37 H37C 109.5
H37B C37 H37C 109.5
C41 O40 C44 106.5
O40 C41 C42 105.7
O40 C41 H41A 110.6
C42 C41 H41A 110.6
O40 C41 H41B 110.6
C42 C41 H41B 110.6
H41A C41 H41B 108.7
C43 C42 C41 104.2
C43 C42 H42A 110.9
C41 C42 H42A 110.9
C43 C42 H42B 110.9
C41 C42 H42B 110.9
H42A C42 H42B 108.9
C42 C43 C44 104.7
C42 C43 H43A 110.8
C44 C43 H43A 110.8
C42 C43 H43B 110.8
C44 C43 H43B 110.8
H43A C43 H43B 108.9
O40 C44 C43 108.5
O40 C44 H44A 110.0
C43 C44 H44A 110.0
O40 C44 H44B 110.0
C43 C44 H44B 110.0
H44A C44 H44B 108.4

loop_
_geom_bond_atom_site_label_1
_geom_bond_atom_site_label_2
_geom_bond_distance
Re1 C1 1.909(9)
Re1 C3 1.926(8)
Re1 C2 1.989(8)
Re1 C4 2.001(8)
Re1 C9 2.225(7)
Re1 H1 1.83
Re2 C5 1.927(9)
Re2 C7 1.947(9)
Re2 C6 1.984(9)
Re2 C8 1.999(10)
Re2 C11 2.182(7)
Re2 H1 1.65
C1 O1 1.167(10)
C2 O2 1.121(10)
C3 O3 1.142(10)
C4 O4 1.108(10)
C5 O5 1.133(10)
C6 O6 1.129(11)
C7 O7 1.147(11)
C8 O8 1.123(12)
C9 C18 1.272(10)
C9 C10 1.442(9)
C10 O14 1.366(8)
C10 C11 1.387(10)
C11 C12 1.441(10)
C12 C13 1.353(10)
C12 H12 0.93
C13 O14 1.386(8)
C13 C15 1.429(9)
N1 C15 1.349(10)
N1 C16 1.389(11)
N1 C20 1.433(10)
N2 C15 1.340(10)
N2 C17 1.388(10)
N2 C29 1.463(11)
C16 C17 1.328(13)
C16 H16 0.93
C17 H17 0.93
C18 O18 1.188(10)
C20 C21 1.384(11)
C20 C25 1.397(11)
C21 C22 1.394(13)
C21 C26 1.492(13)
C22 C23 1.388(14)
C22 H22 0.93
C23 C24 1.345(14)
C23 C27 1.521(16)
C24 C25 1.356(14)
C24 H24 0.93
C25 C28 1.548(12)
C26 H26A 0.96
C26 H26B 0.96
C26 H26C 0.96
C27 H27A 0.96
C27 H27B 0.96
C27 H27C 0.96
C28 H28A 0.96
C28 H28B 0.96
C28 H28C 0.96
C29 C34 1.383(12)
C29 C30 1.393(11)
C30 C31 1.384(13)
C30 C35 1.508(13)
C31 C32 1.372(14)
C31 H31 0.9300
C32 C33 1.387(14)
C32 C36 1.515(14)
C33 C34 1.388(13)
C33 H33 0.93
C34 C37 1.488(12)
C35 H35A 0.96
C35 H35B 0.96
C35 H35C 0.96
C36 H36A 0.96
C36 H36B 0.96
C36 H36C 0.96
C37 H37A 0.96
C37 H37B 0.96
C37 H37C 0.96
O40 C41 1.39
O40 C44 1.40
C41 C42 1.48
C41 H41A 0.97
C41 H41B 0.97
C42 C43 1.46
C42 H42A 0.97
C42 H42B 0.97
C43 C44 1.47
C43 H43A 0.97
C43 H43B 0.97
C44 H44A 0.97
C44 H44B 0.97

loop_
_geom_torsion_atom_site_label_1
_geom_torsion_atom_site_label_2
_geom_torsion_atom_site_label_3
_geom_torsion_atom_site_label_4
_geom_torsion
C1 Re1 C9 C18 1.3(7)
C2 Re1 C9 C18 90.8(7)
C4 Re1 C9 C18 -90.4(7)
C1 Re1 C9 C10 173.2(6)
C2 Re1 C9 C10 -97.2(6)
C4 Re1 C9 C10 81.5(6)
C18 C9 C10 O14 1.0(10)
Re1 C9 C10 O14 -170.3(4)
C18 C9 C10 C11 -177.6(8)
Re1 C9 C10 C11 11.1(10)
O14 C10 C11 C12 0.6(7)
C9 C10 C11 C12 179.2(7)
O14 C10 C11 Re2 175.6(4)
C9 C10 C11 Re2 -5.7(11)
C5 Re2 C11 C10 179.8(6)
C6 Re2 C11 C10 88.6(6)
C8 Re2 C11 C10 -89.4(6)
C5 Re2 C11 C12 -6.5(7)
C6 Re2 C11 C12 -97.7(7)
C8 Re2 C11 C12 84.3(7)
C10 C11 C12 C13 0.1(8)
Re2 C11 C12 C13 -174.8(5)
C11 C12 C13 O14 -0.6(8)
C11 C12 C13 C15 174.6(7)
C11 C10 O14 C13 -1.0(7)
C9 C10 O14 C13 -179.8(6)
C12 C13 O14 C10 1.0(7)
C15 C13 O14 C10 -175.2(6)
C17 N2 C15 N1 0.2(9)
C29 N2 C15 N1 -179.8(8)
C17 N2 C15 C13 178.5(8)
C29 N2 C15 C13 -1.5(13)
C16 N1 C15 N2 -0.5(9)
C20 N1 C15 N2 -179.8(7)
C16 N1 C15 C13 -178.9(8)
C20 N1 C15 C13 1.8(12)
C12 C13 C15 N2 -177.7(8)
O14 C13 C15 N2 -2.7(11)
C12 C13 C15 N1 0.3(13)
O14 C13 C15 N1 175.3(7)
C15 N1 C16 C17 0.7(11)
C20 N1 C16 C17 179.9(8)
N1 C16 C17 N2 -0.5(12)
C15 N2 C17 C16 0.2(11)
C29 N2 C17 C16 -179.8(8)
C15 N1 C20 C21 94.5(9)
C16 N1 C20 C21 -84.7(10)
C15 N1 C20 C25 -84.9(10)
C16 N1 C20 C25 95.9(10)
C25 C20 C21 C22 0.1(12)
N1 C20 C21 C22 -179.3(7)
C25 C20 C21 C26 179.0(9)
N1 C20 C21 C26 -0.4(12)
C20 C21 C22 C23 0.0(14)
C26 C21 C22 C23 -178.9(10)
C21 C22 C23 C24 0.1(16)
C21 C22 C23 C27 178.1(11)
C22 C23 C24 C25 -0.3(17)
C27 C23 C24 C25 -178.2(12)
C23 C24 C25 C20 0.4(15)
C23 C24 C25 C28 -177.4(10)
C21 C20 C25 C24 -0.3(13)
N1 C20 C25 C24 179.0(8)
C21 C20 C25 C28 177.6(8)
N1 C20 C25 C28 -3.1(12)
C15 N2 C29 C34 92.4(10)
C17 N2 C29 C34 -87.7(10)
C15 N2 C29 C30 -89.4(10)
C17 N2 C29 C30 90.6(10)
C34 C29 C30 C31 -3.7(13)
N2 C29 C30 C31 178.2(7)
C34 C29 C30 C35 178.7(9)
N2 C29 C30 C35 0.6(12)
C29 C30 C31 C32 2.2(14)
C35 C30 C31 C32 179.8(10)
C30 C31 C32 C33 0.0(16)
C30 C31 C32 C36 -177.5(10)
C31 C32 C33 C34 -1.1(16)
C36 C32 C33 C34 176.4(11)
C30 C29 C34 C33 2.7(13)
N2 C29 C34 C33 -179.2(8)
C30 C29 C34 C37 -178.3(9)
N2 C29 C34 C37 -0.2(13)
C32 C33 C34 C29 -0.2(14)
C32 C33 C34 C37 -179.1(10)
C44 O40 C41 C42 -32.4
O40 C41 C42 C43 30.3
C41 C42 C43 C44 -16.4
C41 O40 C44 C43 22.0
C42 C43 C44 O40 -2.6
